data_7712868
loop_
_publ_author_name
'Gaudillat, Quentin'
'Krupp, Anna'
'Zwingelstein, Thibaut'
'Humblot, Vincent'
'Strohman, Carsten'
'Jourdain, Isabelle'
'Knorr, Michael'
'Viau, Lydie'

_publ_section_title
;
 Silver-based coordination polymers assembled by dithioether ligands:
 potential antibacterial materials despite received ideas
;
_journal_name_full 'Dalton Transactions'
_journal_paper_doi 10.1039/D3DT00683B
_journal_year 2023
_chemical_absolute_configuration ad
_chemical_formula_moiety 'C16 H14 Ag2 N2 O6 S2'
_chemical_formula_sum 'C16 H14 Ag2 N2 O6 S2'
_chemical_formula_weight 610.15
_space_group_crystal_system monoclinic
_space_group_IT_number 4
_space_group_name_Hall 'P 2yb'
_space_group_name_H-M_alt 'P 1 21 1'
_atom_sites_solution_hydrogens geom
_audit_creation_date 2023-01-23
_audit_creation_method
;
Olex2 1.5
(compiled 2022.04.07 svn.rca3783a0 for OlexSys, GUI svn.r6498)
;
_audit_update_record
;
2023-01-23 deposited with the CCDC.	2023-04-25 downloaded from the CCDC.
;
_cell_angle_alpha 90
_cell_angle_beta 91.200(2)
_cell_angle_gamma 90
_cell_formula_units_Z 2
_cell_length_a 10.5968(6)
_cell_length_b 8.2082(5)
_cell_length_c 10.9599(6)
_cell_measurement_reflns_used 9304
_cell_measurement_temperature 100.00
_cell_measurement_theta_max 30.47
_cell_measurement_theta_min 2.65
_cell_volume 953.09(9)
_computing_cell_refinement 'SAINT V8.40B (?, 2016)'
_computing_data_reduction 'SAINT V8.40B (?, 2016)'
_computing_molecular_graphics 'Olex2 1.5 (Dolomanov et al., 2009)'
_computing_publication_material 'Olex2 1.5 (Dolomanov et al., 2009)'
_computing_structure_refinement 'XL  (Sheldrick, 2008)'
_computing_structure_solution 'SHELXT 2018/2 (Sheldrick, 2018)'
_diffrn_ambient_temperature 100.00
_diffrn_detector 'Bruker D8 VENTURE area detector'
_diffrn_detector_area_resol_mean 10.4167
_diffrn_detector_type 'CPAD PHOTON II area detector'
_diffrn_measured_fraction_theta_full 0.998
_diffrn_measured_fraction_theta_max 0.999
_diffrn_measurement_device 'four-circle diffractometer'
_diffrn_measurement_device_type 'Bruker D8 Venture CMOS with Photon 2'
_diffrn_measurement_method '\w and \f scans'
_diffrn_radiation_monochromator 'multilayer optics'
_diffrn_radiation_probe x-ray
_diffrn_radiation_type MoK\a
_diffrn_radiation_wavelength 0.71073
_diffrn_reflns_av_R_equivalents 0.0286
_diffrn_reflns_av_unetI/netI 0.0163
_diffrn_reflns_Laue_measured_fraction_full 0.998
_diffrn_reflns_Laue_measured_fraction_max 0.999
_diffrn_reflns_limit_h_max 17
_diffrn_reflns_limit_h_min -17
_diffrn_reflns_limit_k_max 13
_diffrn_reflns_limit_k_min -13
_diffrn_reflns_limit_l_max 18
_diffrn_reflns_limit_l_min -18
_diffrn_reflns_number 74051
_diffrn_reflns_point_group_measured_fraction_full 0.999
_diffrn_reflns_point_group_measured_fraction_max 0.999
_diffrn_reflns_theta_full 25.242
_diffrn_reflns_theta_max 36.273
_diffrn_reflns_theta_min 1.858
_diffrn_source 'microfocus sealed X-ray tube'
_diffrn_source_current 1.0
_diffrn_source_power 0.05
_diffrn_source_type 'INCOATEC microfocus sealed tube, Iys 3.0'
_diffrn_source_voltage 50.0
_diffrn_standards_number 0
_exptl_absorpt_coefficient_mu 2.311
_exptl_absorpt_correction_T_max 0.5676
_exptl_absorpt_correction_T_min 0.4452
_exptl_absorpt_correction_type multi-scan
_exptl_absorpt_process_details
;
SADABS-2016/2 (Bruker,2016/2) was used for absorption correction.
wR2(int) was 0.1009 before and 0.0459 after correction.
The Ratio of minimum to maximum transmission is 0.7844.
The \l/2 correction factor is Not present.
;
_exptl_crystal_colour yellow
_exptl_crystal_colour_primary yellow
_exptl_crystal_density_diffrn 2.126
_exptl_crystal_description block
_exptl_crystal_F_000 596
_exptl_crystal_size_max 0.437
_exptl_crystal_size_mid 0.381
_exptl_crystal_size_min 0.16
_refine_diff_density_max 2.407
_refine_diff_density_min -1.785
_refine_diff_density_rms 0.112
_refine_ls_abs_structure_details
;
 Refined as an inversion twin.
;
_refine_ls_abs_structure_Flack 0.44(5)
_refine_ls_extinction_method none
_refine_ls_goodness_of_fit_ref 1.202
_refine_ls_hydrogen_treatment constr
_refine_ls_matrix_type full
_refine_ls_number_parameters 254
_refine_ls_number_reflns 9215
_refine_ls_number_restraints 1
_refine_ls_restrained_S_all 1.202
_refine_ls_R_factor_all 0.0279
_refine_ls_R_factor_gt 0.0257
_refine_ls_shift/su_max 0.001
_refine_ls_shift/su_mean 0.000
_refine_ls_structure_factor_coef Fsqd
_refine_ls_weighting_details 'w=1/[\s^2^(Fo^2^)+(0.0048P)^2^+1.6041P] where P=(Fo^2^+2Fc^2^)/3'
_refine_ls_weighting_scheme calc
_refine_ls_wR_factor_gt 0.0522
_refine_ls_wR_factor_ref 0.0538
_reflns_Friedel_coverage 0.895
_reflns_Friedel_fraction_full 1.000
_reflns_Friedel_fraction_max 0.999
_reflns_number_gt 8819
_reflns_number_total 9215
_reflns_threshold_expression 'I > 2\s(I)'
_cod_data_source_file d3dt00683b2.cif
_cod_data_source_block mo_b2364_0m
_cod_original_sg_symbol_H-M P21
_cod_database_code 7712868
_shelx_shelxl_version_number 2019/1
_shelx_space_group_comment
;
The symmetry employed for this shelxl refinement is uniquely defined
by the following loop, which should always be used as a source of
symmetry information in preference to the above space-group names.
They are only intended as comments.
;
_shelx_estimated_absorpt_t_max 0.709
_shelx_estimated_absorpt_t_min 0.432
_olex2_refinement_description
;
1. Twinned data refinement
 Scales: 0.56(5)
 0.44(5)
2. Fixed Uiso
 At 1.2 times of:
  All C(H) groups, All C(H,H) groups
3.a Secondary CH2 refined with riding coordinates:
 C1(H1A,H1B), C4(H4A,H4B)
3.b Aromatic/amide H refined with riding coordinates:
 C6(H6), C7(H7), C8(H8), C9(H9), C10(H10), C12(H12), C13(H13), C14(H14),
 C15(H15), C16(H16)
;
_olex2_submission_special_instructions 'No special instructions were received'

loop_
_space_group_symop_operation_xyz
'x, y, z'
'-x, y+1/2, -z'

loop_
_atom_site_label
_atom_site_type_symbol
_atom_site_fract_x
_atom_site_fract_y
_atom_site_fract_z
_atom_site_U_iso_or_equiv
_atom_site_adp_type
_atom_site_occupancy
_atom_site_site_symmetry_order
_atom_site_calc_flag
_atom_site_refinement_flags_posn
_atom_site_refinement_flags_adp
_atom_site_refinement_flags_occupancy
_atom_site_disorder_assembly
_atom_site_disorder_group
Ag1 Ag 0.56464(3) 0.38898(3) 0.56383(3) 0.01907(8) Uani 1 1 d . . . . .
Ag2 Ag 0.56755(3) 0.12951(3) 0.06048(3) 0.01611(6) Uani 1 1 d . . . . .
S1 S 0.60491(9) 0.67153(15) 0.47986(9) 0.00885(17) Uani 1 1 d . . . . .
S2 S 0.39564(10) 0.34106(16) 0.02018(9) 0.01052(18) Uani 1 1 d . . . . .
O1 O 0.5858(4) 0.3930(7) 0.7916(3) 0.0205(7) Uani 1 1 d . . . . .
O2 O 0.7358(4) 0.2637(6) 0.7030(3) 0.0185(7) Uani 1 1 d . . . . .
O3 O 0.7189(4) 0.2475(6) 0.8995(3) 0.0176(7) Uani 1 1 d . . . . .
O4 O 0.5862(4) 0.1176(8) 0.2910(3) 0.0240(9) Uani 1 1 d . . . . .
O5 O 0.7369(4) 0.2493(6) 0.2027(3) 0.0181(7) Uani 1 1 d . . . . .
O6 O 0.7180(4) 0.2664(6) 0.4010(3) 0.0160(7) Uani 1 1 d . . . . .
N1 N 0.6809(4) 0.3002(6) 0.7979(4) 0.0122(7) Uani 1 1 d . . . . .
N2 N 0.6812(4) 0.2103(6) 0.2999(4) 0.0121(7) Uani 1 1 d . . . . .
C1 C 0.6501(4) 0.6316(9) 0.3212(3) 0.0127(7) Uani 1 1 d . . . . .
H1A H 0.664593 0.735087 0.277309 0.015 Uiso 1 1 calc R U . . .
H1B H 0.728173 0.565497 0.319237 0.015 Uiso 1 1 calc R U . . .
C2 C 0.5457(4) 0.5438(7) 0.2663(4) 0.0128(7) Uani 1 1 d . . . . .
C3 C 0.4534(5) 0.4678(7) 0.2348(4) 0.0136(8) Uani 1 1 d . . . . .
C4 C 0.3483(4) 0.3779(8) 0.1781(4) 0.0135(7) Uani 1 1 d . . . . .
H4A H 0.269676 0.442956 0.179875 0.016 Uiso 1 1 calc R U . . .
H4B H 0.334315 0.273679 0.221206 0.016 Uiso 1 1 calc R U . . .
C5 C 0.7496(4) 0.7471(6) 0.5427(4) 0.0102(7) Uani 1 1 d . . . . .
C6 C 0.8379(4) 0.6404(8) 0.5910(4) 0.0140(7) Uani 1 1 d . . . . .
H6 H 0.820314 0.526960 0.593856 0.017 Uiso 1 1 calc R U . . .
C7 C 0.9523(5) 0.6993(8) 0.6355(5) 0.0185(9) Uani 1 1 d . . . . .
H7 H 1.013430 0.626173 0.668723 0.022 Uiso 1 1 calc R U . . .
C8 C 0.9781(4) 0.8654(8) 0.6315(5) 0.0192(10) Uani 1 1 d . . . . .
H8 H 1.056860 0.905423 0.661775 0.023 Uiso 1 1 calc R U . . .
C9 C 0.8884(5) 0.9736(7) 0.5830(5) 0.0191(9) Uani 1 1 d . . . . .
H9 H 0.905530 1.087137 0.581287 0.023 Uiso 1 1 calc R U . . .
C10 C 0.7736(4) 0.9143(7) 0.5371(4) 0.0137(7) Uani 1 1 d . . . . .
H10 H 0.712554 0.986523 0.502599 0.016 Uiso 1 1 calc R U . . .
C11 C 0.2505(4) 0.2614(6) -0.0403(4) 0.0112(7) Uani 1 1 d . . . . .
C12 C 0.1627(5) 0.3735(8) -0.0921(4) 0.0171(8) Uani 1 1 d . . . . .
H12 H 0.180841 0.486717 -0.095645 0.021 Uiso 1 1 calc R U . . .
C13 C 0.0477(5) 0.3107(9) -0.1380(5) 0.0212(10) Uani 1 1 d . . . . .
H13 H -0.013149 0.382075 -0.173830 0.025 Uiso 1 1 calc R U . . .
C14 C 0.0228(5) 0.1444(9) -0.1313(5) 0.0218(11) Uani 1 1 d . . . . .
H14 H -0.056200 0.103845 -0.160499 0.026 Uiso 1 1 calc R U . . .
C15 C 0.1110(5) 0.0379(7) -0.0827(5) 0.0178(9) Uani 1 1 d . . . . .
H15 H 0.092898 -0.075397 -0.080075 0.021 Uiso 1 1 calc R U . . .
C16 C 0.2271(5) 0.0956(6) -0.0372(4) 0.0145(7) Uani 1 1 d . . . . .
H16 H 0.288691 0.022316 -0.004950 0.017 Uiso 1 1 calc R U . . .

loop_
_atom_site_aniso_label
_atom_site_aniso_U_11
_atom_site_aniso_U_22
_atom_site_aniso_U_33
_atom_site_aniso_U_23
_atom_site_aniso_U_13
_atom_site_aniso_U_12
Ag1 0.01895(15) 0.02164(18) 0.01632(13) 0.00916(13) -0.00689(11) -0.01063(14)
Ag2 0.01690(13) 0.01511(14) 0.01616(13) -0.00421(12) -0.00348(11) 0.00456(12)
S1 0.0100(4) 0.0081(4) 0.0085(3) -0.0007(3) -0.0003(3) 0.0000(3)
S2 0.0097(4) 0.0120(5) 0.0098(3) -0.0008(3) -0.0011(3) 0.0002(3)
O1 0.0232(16) 0.0193(18) 0.0190(14) 0.0004(17) 0.0000(13) 0.0103(17)
O2 0.0221(16) 0.0185(17) 0.0150(14) 0.0021(14) 0.0063(13) 0.0003(15)
O3 0.0202(15) 0.0184(18) 0.0140(13) 0.0073(13) -0.0054(12) -0.0041(15)
O4 0.0199(15) 0.034(3) 0.0184(14) 0.0012(19) -0.0018(13) -0.0170(19)
O5 0.0176(14) 0.0221(18) 0.0147(13) 0.0060(14) 0.0044(12) -0.0041(15)
O6 0.0154(14) 0.0201(18) 0.0125(12) -0.0007(13) -0.0044(11) -0.0007(14)
N1 0.0123(14) 0.0111(16) 0.0131(14) 0.0018(13) -0.0025(12) 0.0011(13)
N2 0.0132(15) 0.0122(16) 0.0110(13) 0.0017(13) 0.0006(12) 0.0022(13)
C1 0.0131(15) 0.0150(16) 0.0099(13) -0.0019(17) 0.0017(12) -0.0038(17)
C2 0.0123(16) 0.0148(18) 0.0113(15) -0.0031(14) -0.0019(13) -0.0001(15)
C3 0.0169(17) 0.0156(19) 0.0082(14) -0.0014(14) 0.0010(13) 0.0034(16)
C4 0.0135(16) 0.017(2) 0.0095(13) -0.0023(16) -0.0009(12) 0.0006(16)
C5 0.0141(15) 0.0054(13) 0.0112(14) 0.0011(12) 0.0014(13) -0.0039(13)
C6 0.0098(13) 0.0126(18) 0.0195(16) 0.0016(18) -0.0036(13) 0.0044(16)
C7 0.0130(17) 0.017(2) 0.025(2) -0.0008(18) -0.0035(16) 0.0039(17)
C8 0.0109(15) 0.024(3) 0.0231(19) -0.0046(19) -0.0036(14) 0.0001(17)
C9 0.019(2) 0.015(2) 0.023(2) -0.0064(18) 0.0068(17) -0.0052(18)
C10 0.0116(14) 0.0156(19) 0.0141(14) 0.0004(16) 0.0015(12) 0.0022(16)
C11 0.0078(13) 0.0174(19) 0.0082(13) -0.0022(13) -0.0024(11) 0.0021(14)
C12 0.0179(17) 0.016(2) 0.0174(16) -0.0012(18) -0.0045(14) -0.0033(18)
C13 0.0135(18) 0.029(3) 0.0205(19) -0.004(2) -0.0073(16) -0.0010(19)
C14 0.0142(16) 0.026(3) 0.026(2) -0.013(2) 0.0023(16) -0.0078(19)
C15 0.0131(17) 0.017(2) 0.023(2) -0.0054(18) -0.0007(16) -0.0052(17)
C16 0.0184(17) 0.0068(15) 0.0184(16) -0.0014(15) 0.0005(14) -0.0039(15)

loop_
_atom_type_symbol
_atom_type_description
_atom_type_scat_dispersion_real
_atom_type_scat_dispersion_imag
_atom_type_scat_source
C C 0.0033 0.0016 'International Tables Vol C Tables 4.2.6.8 and 6.1.1.4'
H H 0.0000 0.0000 'International Tables Vol C Tables 4.2.6.8 and 6.1.1.4'
Ag Ag -0.8971 1.1015 'International Tables Vol C Tables 4.2.6.8 and 6.1.1.4'
N N 0.0061 0.0033 'International Tables Vol C Tables 4.2.6.8 and 6.1.1.4'
O O 0.0106 0.0060 'International Tables Vol C Tables 4.2.6.8 and 6.1.1.4'
S S 0.1246 0.1234 'International Tables Vol C Tables 4.2.6.8 and 6.1.1.4'

loop_
_geom_angle_atom_site_label_1
_geom_angle_atom_site_label_2
_geom_angle_atom_site_label_3
_geom_angle
_geom_angle_site_symmetry_1
_geom_angle_site_symmetry_3
_geom_angle_publ_flag
S1 Ag1 S1 133.64(2) . 2_646 ?
S1 Ag1 O2 117.46(11) . . ?
S1 Ag1 O6 92.70(10) 2_646 . ?
S1 Ag1 O6 89.57(11) . . ?
O1 Ag1 S1 109.76(14) . . ?
O1 Ag1 S1 104.04(12) . 2_646 ?
O1 Ag1 O2 50.46(13) . . ?
O1 Ag1 O6 129.53(13) . . ?
O2 Ag1 S1 108.40(11) . 2_646 ?
O2 Ag1 O6 79.12(12) . . ?
S2 Ag2 S2 133.14(2) . 2_645 ?
S2 Ag2 O3 90.56(11) 2_645 1_554 ?
S2 Ag2 O3 94.44(11) . 1_554 ?
S2 Ag2 O5 109.56(11) . . ?
O4 Ag2 S2 103.89(14) . . ?
O4 Ag2 S2 107.42(15) . 2_645 ?
O4 Ag2 O3 130.99(13) . 1_554 ?
O4 Ag2 O5 50.62(12) . . ?
O5 Ag2 S2 117.21(11) . 2_645 ?
O5 Ag2 O3 80.48(12) . 1_554 ?
Ag1 S1 Ag1 125.50(4) . 2_656 ?
C1 S1 Ag1 98.2(2) . 2_656 ?
C1 S1 Ag1 103.2(2) . . ?
C5 S1 Ag1 115.05(17) . 2_656 ?
C5 S1 Ag1 109.18(16) . . ?
C5 S1 C1 100.87(19) . . ?
Ag2 S2 Ag2 125.20(4) . 2_655 ?
C4 S2 Ag2 99.04(18) . . ?
C4 S2 Ag2 102.7(2) . 2_655 ?
C11 S2 Ag2 114.95(18) . . ?
C11 S2 Ag2 110.28(18) . 2_655 ?
C11 S2 C4 99.2(2) . . ?
N1 O1 Ag1 95.8(3) . . ?
N1 O2 Ag1 93.6(3) . . ?
N1 O3 Ag2 122.8(3) . 1_556 ?
N2 O4 Ag2 95.7(3) . . ?
N2 O5 Ag2 94.7(3) . . ?
N2 O6 Ag1 123.6(3) . . ?
O2 N1 O1 119.2(4) . . ?
O2 N1 O3 121.0(4) . . ?
O3 N1 O1 119.8(4) . . ?
O4 N2 O5 118.0(4) . . ?
O6 N2 O4 121.5(4) . . ?
O6 N2 O5 120.5(4) . . ?
S1 C1 H1A 110.6 . . ?
S1 C1 H1B 110.6 . . ?
H1A C1 H1B 108.7 . . ?
C2 C1 S1 105.7(3) . . ?
C2 C1 H1A 110.6 . . ?
C2 C1 H1B 110.6 . . ?
C3 C2 C1 172.0(3) . . ?
C2 C3 C4 171.5(3) . . ?
S2 C4 H4A 110.7 . . ?
S2 C4 H4B 110.7 . . ?
C3 C4 S2 105.2(3) . . ?
C3 C4 H4A 110.7 . . ?
C3 C4 H4B 110.7 . . ?
H4A C4 H4B 108.8 . . ?
C6 C5 S1 120.0(4) . . ?
C6 C5 C10 121.2(5) . . ?
C10 C5 S1 118.8(4) . . ?
C5 C6 H6 120.2 . . ?
C5 C6 C7 119.7(6) . . ?
C7 C6 H6 120.2 . . ?
C6 C7 H7 119.9 . . ?
C6 C7 C8 120.2(5) . . ?
C8 C7 H7 119.9 . . ?
C7 C8 H8 119.9 . . ?
C7 C8 C9 120.1(5) . . ?
C9 C8 H8 119.9 . . ?
C8 C9 H9 120.1 . . ?
C10 C9 C8 119.8(5) . . ?
C10 C9 H9 120.1 . . ?
C5 C10 H10 120.5 . . ?
C9 C10 C5 119.0(5) . . ?
C9 C10 H10 120.5 . . ?
C12 C11 S2 117.6(4) . . ?
C16 C11 S2 120.3(4) . . ?
C16 C11 C12 122.1(5) . . ?
C11 C12 H12 121.3 . . ?
C13 C12 C11 117.5(6) . . ?
C13 C12 H12 121.3 . . ?
C12 C13 H13 119.9 . . ?
C14 C13 C12 120.3(6) . . ?
C14 C13 H13 119.9 . . ?
C13 C14 H14 119.5 . . ?
C15 C14 C13 120.9(5) . . ?
C15 C14 H14 119.5 . . ?
C14 C15 H15 119.8 . . ?
C14 C15 C16 120.4(5) . . ?
C16 C15 H15 119.8 . . ?
C11 C16 C15 118.7(5) . . ?
C11 C16 H16 120.7 . . ?
C15 C16 H16 120.7 . . ?

loop_
_geom_bond_atom_site_label_1
_geom_bond_atom_site_label_2
_geom_bond_distance
_geom_bond_site_symmetry_2
_geom_bond_publ_flag
Ag1 S1 2.5704(12) 2_646 ?
Ag1 S1 2.5346(12) . ?
Ag1 O1 2.502(4) . ?
Ag1 O2 2.561(5) . ?
Ag1 O6 2.638(4) . ?
Ag2 S2 2.5601(14) 2_645 ?
Ag2 S2 2.5486(13) . ?
Ag2 O3 2.596(4) 1_554 ?
Ag2 O4 2.532(4) . ?
Ag2 O5 2.549(4) . ?
S1 C1 1.843(4) . ?
S1 C5 1.779(5) . ?
S2 C4 1.837(4) . ?
S2 C11 1.786(5) . ?
O1 N1 1.264(6) . ?
O2 N1 1.239(5) . ?
O3 N1 1.253(5) . ?
O4 N2 1.264(6) . ?
O5 N2 1.270(5) . ?
O6 N2 1.254(6) . ?
C1 H1A 0.9900 . ?
C1 H1B 0.9900 . ?
C1 C2 1.441(7) . ?
C2 C3 1.205(3) . ?
C3 C4 1.463(8) . ?
C4 H4A 0.9900 . ?
C4 H4B 0.9900 . ?
C5 C6 1.380(7) . ?
C5 C10 1.398(7) . ?
C6 H6 0.9500 . ?
C6 C7 1.384(7) . ?
C7 H7 0.9500 . ?
C7 C8 1.391(10) . ?
C8 H8 0.9500 . ?
C8 C9 1.398(9) . ?
C9 H9 0.9500 . ?
C9 C10 1.394(7) . ?
C10 H10 0.9500 . ?
C11 C12 1.419(8) . ?
C11 C16 1.384(7) . ?
C12 H12 0.9500 . ?
C12 C13 1.406(8) . ?
C13 H13 0.9500 . ?
C13 C14 1.393(11) . ?
C14 H14 0.9500 . ?
C14 C15 1.379(9) . ?
C15 H15 0.9500 . ?
C15 C16 1.400(7) . ?
C16 H16 0.9500 . ?

loop_
_geom_torsion_atom_site_label_1
_geom_torsion_atom_site_label_2
_geom_torsion_atom_site_label_3
_geom_torsion_atom_site_label_4
_geom_torsion
_geom_torsion_site_symmetry_1
_geom_torsion_site_symmetry_2
_geom_torsion_site_symmetry_3
_geom_torsion_site_symmetry_4
_geom_torsion_publ_flag
Ag1 S1 C1 C2 -71.9(4) 2_656 . . . ?
Ag1 S1 C1 C2 57.7(4) . . . . ?
Ag1 S1 C5 C6 167.7(3) 2_656 . . . ?
Ag1 S1 C5 C6 20.4(4) . . . . ?
Ag1 S1 C5 C10 -15.0(4) 2_656 . . . ?
Ag1 S1 C5 C10 -162.3(3) . . . . ?
Ag1 O1 N1 O2 9.6(5) . . . . ?
Ag1 O1 N1 O3 -170.9(4) . . . . ?
Ag1 O2 N1 O1 -9.4(5) . . . . ?
Ag1 O2 N1 O3 171.1(4) . . . . ?
Ag1 O6 N2 O4 -44.5(7) . . . . ?
Ag1 O6 N2 O5 133.6(4) . . . . ?
Ag2 S2 C4 C3 -58.1(4) 2_655 . . . ?
Ag2 S2 C4 C3 71.2(4) . . . . ?
Ag2 S2 C11 C12 -16.9(4) 2_655 . . . ?
Ag2 S2 C11 C12 -165.0(3) . . . . ?
Ag2 S2 C11 C16 162.3(3) 2_655 . . . ?
Ag2 S2 C11 C16 14.1(4) . . . . ?
Ag2 O3 N1 O1 45.6(7) 1_556 . . . ?
Ag2 O3 N1 O2 -134.9(4) 1_556 . . . ?
Ag2 O4 N2 O5 -9.7(5) . . . . ?
Ag2 O4 N2 O6 168.4(4) . . . . ?
Ag2 O5 N2 O4 9.6(5) . . . . ?
Ag2 O5 N2 O6 -168.5(4) . . . . ?
S1 C5 C6 C7 177.5(4) . . . . ?
S1 C5 C10 C9 -178.1(3) . . . . ?
S2 C11 C12 C13 -179.1(4) . . . . ?
S2 C11 C16 C15 178.4(3) . . . . ?
C1 S1 C5 C6 -87.8(4) . . . . ?
C1 S1 C5 C10 89.5(4) . . . . ?
C4 S2 C11 C12 90.4(4) . . . . ?
C4 S2 C11 C16 -90.4(4) . . . . ?
C5 S1 C1 C2 170.5(4) . . . . ?
C5 C6 C7 C8 0.1(7) . . . . ?
C6 C5 C10 C9 -0.9(6) . . . . ?
C6 C7 C8 C9 0.2(8) . . . . ?
C7 C8 C9 C10 -0.8(8) . . . . ?
C8 C9 C10 C5 1.2(7) . . . . ?
C10 C5 C6 C7 0.3(7) . . . . ?
C11 S2 C4 C3 -171.5(4) . . . . ?
C11 C12 C13 C14 0.4(7) . . . . ?
C12 C11 C16 C15 -2.5(7) . . . . ?
C12 C13 C14 C15 -1.8(8) . . . . ?
C13 C14 C15 C16 1.1(8) . . . . ?
C14 C15 C16 C11 1.0(7) . . . . ?
C16 C11 C12 C13 1.7(7) . . . . ?

loop_
_twin_individual_id
_twin_individual_mass_fraction_refined
1 0.56(5)
2 0.44(5)
